data_7015970
loop_
_publ_author_name
'Liu, Nazhen'
'Li, Xiaoyan'
'Xu, Xiaofeng'
'Wang, Zhiping'
'Sun, Hongjian'

_publ_section_title
;
 Synthesis, structure and DFT study of dinuclear iron, cobalt and
 nickel complexes with cyclopentadienyl-metal moieties.
;
_journal_issue 26
_journal_name_full 'Dalton transactions (Cambridge, England : 2003)'
_journal_page_first 6886
_journal_page_last 6892
_journal_paper_doi 10.1039/c0dt01386b
_journal_volume 40
_journal_year 2011
_chemical_formula_moiety 'C42 H40 Co Ni P2'
_chemical_formula_sum 'C42 H40 Co Ni P2'
_chemical_formula_weight 724.32
_chemical_name_systematic
;
?
;
_space_group_IT_number 2
_symmetry_cell_setting triclinic
_symmetry_space_group_name_Hall '-P 1'
_symmetry_space_group_name_H-M 'P -1'
_atom_sites_solution_hydrogens geom
_atom_sites_solution_primary direct
_atom_sites_solution_secondary difmap
_audit_creation_method SHELXL-97
_cell_angle_alpha 87.715(12)
_cell_angle_beta 83.420(12)
_cell_angle_gamma 65.95(2)
_cell_formula_units_Z 2
_cell_length_a 8.994(4)
_cell_length_b 9.975(5)
_cell_length_c 20.652(11)
_cell_measurement_reflns_used 329
_cell_measurement_temperature 298(2)
_cell_measurement_theta_max 23.41
_cell_measurement_theta_min 1.99
_cell_volume 1680.8(15)
_computing_cell_refinement 'Bruker SMART'
_computing_data_collection 'Bruker SMART'
_computing_data_reduction 'Bruker SAINT'
_computing_molecular_graphics 'Bruker SHELXTL'
_computing_publication_material 'Bruker SHELXTL'
_computing_structure_refinement 'SHELXL-97 (Sheldrick, 1997)'
_computing_structure_solution 'SHELXS-97 (Sheldrick, 1990)'
_diffrn_ambient_temperature 298(2)
_diffrn_measured_fraction_theta_full 0.981
_diffrn_measured_fraction_theta_max 0.981
_diffrn_measurement_device_type 'CCD area detector'
_diffrn_measurement_method 'phi and omega scans'
_diffrn_radiation_monochromator graphite
_diffrn_radiation_source 'fine-focus sealed tube'
_diffrn_radiation_type MoK\a
_diffrn_radiation_wavelength 0.71073
_diffrn_reflns_av_R_equivalents 0.1219
_diffrn_reflns_av_sigmaI/netI 0.3111
_diffrn_reflns_limit_h_max 10
_diffrn_reflns_limit_h_min -8
_diffrn_reflns_limit_k_max 11
_diffrn_reflns_limit_k_min -10
_diffrn_reflns_limit_l_max 21
_diffrn_reflns_limit_l_min -23
_diffrn_reflns_number 7239
_diffrn_reflns_theta_full 23.41
_diffrn_reflns_theta_max 23.41
_diffrn_reflns_theta_min 1.99
_exptl_absorpt_coefficient_mu 1.179
_exptl_absorpt_correction_T_max 0.7732
_exptl_absorpt_correction_T_min 0.7337
_exptl_absorpt_correction_type multi-scan
_exptl_crystal_colour red
_exptl_crystal_density_diffrn 1.431
_exptl_crystal_density_meas 0
_exptl_crystal_density_method 'not measured'
_exptl_crystal_description block
_exptl_crystal_F_000 754
_exptl_crystal_size_max 0.28
_exptl_crystal_size_mid 0.25
_exptl_crystal_size_min 0.23
_refine_diff_density_max 0.484
_refine_diff_density_min -0.522
_refine_diff_density_rms 0.108
_refine_ls_extinction_method none
_refine_ls_goodness_of_fit_ref 0.936
_refine_ls_hydrogen_treatment constr
_refine_ls_matrix_type full
_refine_ls_number_parameters 415
_refine_ls_number_reflns 4817
_refine_ls_number_restraints 1
_refine_ls_restrained_S_all 0.936
_refine_ls_R_factor_all 0.2495
_refine_ls_R_factor_gt 0.0921
_refine_ls_shift/su_max 0.001
_refine_ls_shift/su_mean 0.000
_refine_ls_structure_factor_coef Fsqd
_refine_ls_weighting_details 'calc w=1/[\s^2^(Fo^2^)+(0.0861P)^2^+0.0000P] where P=(Fo^2^+2Fc^2^)/3'
_refine_ls_weighting_scheme calc
_refine_ls_wR_factor_gt 0.1630
_refine_ls_wR_factor_ref 0.2491
_reflns_number_gt 1679
_reflns_number_total 4817
_reflns_threshold_expression >2sigma(I)
_cod_data_source_file c0dt01386b.txt
_cod_data_source_block 4
_cod_depositor_comments
;
The following automatic conversions were performed:

'_symmetry_cell_setting' value 'Triclinic' changed to 'triclinic'
according to /home/saulius/struct/CIF-dictionaries/cif_core.dic
dictionary named 'cif_core.dic' version 2.4.1 from 2010-06-29.

Automatic conversion script
Id: cif_fix_values 1715 2011-07-08 13:25:40Z adriana 
;
_cod_original_cell_volume 1680.8(14)
_cod_original_sg_symbol_H-M P-1
_cod_database_code 7015970

loop_
_symmetry_equiv_pos_as_xyz
'x, y, z'
'-x, -y, -z'

loop_
_atom_site_label
_atom_site_type_symbol
_atom_site_fract_x
_atom_site_fract_y
_atom_site_fract_z
_atom_site_U_iso_or_equiv
_atom_site_adp_type
_atom_site_occupancy
_atom_site_symmetry_multiplicity
_atom_site_calc_flag
_atom_site_refinement_flags
_atom_site_disorder_assembly
_atom_site_disorder_group
Co1 Co 0.6062(3) -0.1020(2) 0.31221(10) 0.0511(7) Uani 1 1 d . . .
Ni1 Ni 0.8003(2) 0.1885(2) 0.21967(9) 0.0436(7) Uani 1 1 d . . .
P5 P 0.7356(5) 0.0304(4) 0.17180(18) 0.0434(12) Uani 1 1 d . . .
P7 P 0.7446(5) 0.1666(4) 0.32443(19) 0.0430(12) Uani 1 1 d . . .
C1 C 0.6552(19) 0.0836(15) 0.0926(7) 0.046(4) Uani 1 1 d . . .
C2 C 0.486(2) 0.1456(17) 0.0880(7) 0.062(5) Uani 1 1 d . . .
H2 H 0.4131 0.1495 0.1245 0.075 Uiso 1 1 calc R . .
C3 C 0.426(2) 0.2018(17) 0.0283(9) 0.077(6) Uani 1 1 d . . .
H3 H 0.3133 0.2469 0.0269 0.093 Uiso 1 1 calc R . .
C4 C 0.523(3) 0.1933(18) -0.0261(8) 0.080(7) Uani 1 1 d . . .
H4 H 0.4806 0.2259 -0.0655 0.096 Uiso 1 1 calc R . .
C5 C 0.690(2) 0.1345(19) -0.0226(8) 0.068(5) Uani 1 1 d . . .
H5 H 0.7621 0.1299 -0.0595 0.081 Uiso 1 1 calc R . .
C6 C 0.7494(19) 0.0831(15) 0.0358(7) 0.051(5) Uani 1 1 d . . .
H6 H 0.8622 0.0449 0.0369 0.061 Uiso 1 1 calc R . .
C7 C 0.9098(19) -0.1511(16) 0.1478(7) 0.049(5) Uani 1 1 d . . .
C8 C 1.0484(19) -0.1875(16) 0.1803(7) 0.052(5) Uani 1 1 d . . .
H8 H 1.0498 -0.1240 0.2118 0.063 Uiso 1 1 calc R . .
C9 C 1.184(2) -0.3171(18) 0.1661(8) 0.066(6) Uani 1 1 d . . .
H9 H 1.2746 -0.3443 0.1890 0.079 Uiso 1 1 calc R . .
C10 C 1.180(2) -0.4010(17) 0.1194(9) 0.067(6) Uani 1 1 d . . .
H10 H 1.2715 -0.4882 0.1094 0.080 Uiso 1 1 calc R . .
C11 C 1.049(2) -0.3658(16) 0.0850(7) 0.057(5) Uani 1 1 d . . .
H11 H 1.0527 -0.4279 0.0520 0.068 Uiso 1 1 calc R . .
C12 C 0.9110(18) -0.2374(17) 0.0993(7) 0.050(4) Uani 1 1 d . . .
H12 H 0.8212 -0.2117 0.0758 0.060 Uiso 1 1 calc R . .
C13 C 0.5961(19) -0.0392(18) 0.2132(7) 0.052(5) Uani 1 1 d . . .
C14 C 0.4479(18) 0.0440(18) 0.2541(7) 0.052(5) Uani 1 1 d . . .
H14 H 0.4066 0.1448 0.2611 0.063 Uiso 1 1 calc R . .
C15 C 0.3726(19) -0.049(2) 0.2827(8) 0.071(6) Uani 1 1 d . . .
H15 H 0.2759 -0.0207 0.3106 0.085 Uiso 1 1 calc R . .
C16 C 0.475(2) -0.1938(19) 0.2601(8) 0.066(5) Uani 1 1 d . . .
H16 H 0.4570 -0.2781 0.2703 0.079 Uiso 1 1 calc R . .
C17 C 0.612(2) -0.1863(19) 0.2181(8) 0.058(5) Uani 1 1 d . . .
H17 H 0.6982 -0.2663 0.1975 0.070 Uiso 1 1 calc R . .
C18 C 0.7227(18) 0.0026(15) 0.3606(7) 0.040(4) Uani 1 1 d . . .
C19 C 0.8395(18) -0.1464(17) 0.3415(7) 0.055(5) Uani 1 1 d . . .
H19 H 0.9368 -0.1733 0.3141 0.066 Uiso 1 1 calc R . .
C20 C 0.771(2) -0.2433(18) 0.3746(8) 0.065(5) Uani 1 1 d . . .
H20 H 0.8158 -0.3453 0.3721 0.078 Uiso 1 1 calc R . .
C21 C 0.622(2) -0.152(2) 0.4116(7) 0.061(5) Uani 1 1 d . . .
H21 H 0.5551 -0.1870 0.4378 0.073 Uiso 1 1 calc R . .
C22 C 0.590(2) -0.0056(18) 0.4040(7) 0.052(4) Uani 1 1 d . . .
H22 H 0.5000 0.0730 0.4232 0.063 Uiso 1 1 calc R . .
C23 C 0.5499(18) 0.3079(15) 0.3578(7) 0.039(4) Uani 1 1 d . . .
C24 C 0.5172(17) 0.3409(15) 0.4224(8) 0.051(5) Uani 1 1 d U . .
H24 H 0.5932 0.2870 0.4507 0.062 Uiso 1 1 calc R . .
C25 C 0.368(2) 0.457(2) 0.4475(8) 0.074(6) Uani 1 1 d U . .
H25 H 0.3470 0.4799 0.4917 0.088 Uiso 1 1 calc R . .
C26 C 0.256(2) 0.5346(18) 0.4052(11) 0.075(6) Uani 1 1 d . . .
H26 H 0.1612 0.6141 0.4207 0.090 Uiso 1 1 calc R . .
C27 C 0.282(2) 0.4963(19) 0.3400(9) 0.064(5) Uani 1 1 d . . .
H27 H 0.2021 0.5423 0.3120 0.077 Uiso 1 1 calc R . .
C28 C 0.4303(18) 0.3871(17) 0.3185(8) 0.051(4) Uani 1 1 d . . .
H28 H 0.4517 0.3650 0.2742 0.062 Uiso 1 1 calc R . .
C29 C 0.8810(18) 0.1875(18) 0.3797(7) 0.045(4) Uani 1 1 d . . .
C30 C 0.879(2) 0.321(2) 0.3892(8) 0.066(5) Uani 1 1 d . . .
H30 H 0.8035 0.4026 0.3703 0.079 Uiso 1 1 calc R . .
C31 C 0.990(3) 0.336(2) 0.4278(8) 0.071(6) Uani 1 1 d . . .
H31 H 0.9840 0.4294 0.4357 0.085 Uiso 1 1 calc R . .
C32 C 1.103(2) 0.220(3) 0.4529(8) 0.072(6) Uani 1 1 d . . .
H32 H 1.1802 0.2314 0.4759 0.086 Uiso 1 1 calc R . .
C33 C 1.106(2) 0.087(2) 0.4452(9) 0.076(6) Uani 1 1 d . . .
H33 H 1.1788 0.0060 0.4660 0.092 Uiso 1 1 calc R . .
C34 C 1.001(2) 0.0705(19) 0.4060(8) 0.059(5) Uani 1 1 d . . .
H34 H 1.0108 -0.0237 0.3971 0.071 Uiso 1 1 calc R . .
C35 C 1.040(2) 0.1775(19) 0.2064(9) 0.066(5) Uani 1 1 d . . .
H35 H 1.0649 0.0961 0.2335 0.079 Uiso 1 1 calc R . .
C36 C 0.9962(19) 0.1628(16) 0.1458(8) 0.056(5) Uani 1 1 d . . .
H36 H 0.9945 0.0741 0.1344 0.067 Uiso 1 1 calc R . .
C37 C 0.952(2) 0.2851(19) 0.0985(8) 0.072(6) Uani 1 1 d . . .
H37A H 0.9861 0.2442 0.0548 0.087 Uiso 1 1 calc R . .
H37B H 1.0133 0.3434 0.1050 0.087 Uiso 1 1 calc R . .
C38 C 0.768(2) 0.3873(17) 0.1037(8) 0.074(6) Uani 1 1 d . . .
H38A H 0.7145 0.3515 0.0747 0.088 Uiso 1 1 calc R . .
H38B H 0.7553 0.4850 0.0897 0.088 Uiso 1 1 calc R . .
C39 C 0.6839(19) 0.3957(15) 0.1742(8) 0.058(5) Uani 1 1 d . . .
H39 H 0.5851 0.3853 0.1803 0.070 Uiso 1 1 calc R . .
C40 C 0.746(2) 0.4170(14) 0.2267(7) 0.042(4) Uani 1 1 d . . .
H40 H 0.6917 0.4131 0.2673 0.050 Uiso 1 1 calc R . .
C41 C 0.896(2) 0.4465(18) 0.2253(8) 0.070(6) Uani 1 1 d . . .
H41A H 0.8812 0.5146 0.2603 0.084 Uiso 1 1 calc R . .
H41B H 0.9114 0.4930 0.1844 0.084 Uiso 1 1 calc R . .
C42 C 1.0500(19) 0.3080(18) 0.2328(8) 0.063(5) Uani 1 1 d . . .
H42A H 1.1441 0.3206 0.2102 0.076 Uiso 1 1 calc R . .
H42B H 1.0662 0.2930 0.2786 0.076 Uiso 1 1 calc R . .

loop_
_atom_site_aniso_label
_atom_site_aniso_U_11
_atom_site_aniso_U_22
_atom_site_aniso_U_33
_atom_site_aniso_U_23
_atom_site_aniso_U_13
_atom_site_aniso_U_12
Co1 0.0577(16) 0.0430(15) 0.0454(15) 0.0051(11) -0.0074(12) -0.0131(12)
Ni1 0.0494(13) 0.0328(12) 0.0375(13) 0.0011(9) -0.0035(10) -0.0056(10)
P5 0.049(3) 0.040(3) 0.032(3) 0.002(2) -0.005(2) -0.008(2)
P7 0.042(3) 0.035(3) 0.045(3) -0.002(2) -0.003(2) -0.009(2)
C1 0.044(11) 0.034(9) 0.051(11) 0.008(8) -0.012(9) -0.005(8)
C2 0.052(12) 0.074(13) 0.039(11) -0.017(9) 0.004(9) -0.004(10)
C3 0.083(15) 0.057(13) 0.070(14) 0.006(11) -0.047(13) 0.004(10)
C4 0.14(2) 0.052(12) 0.017(10) 0.008(9) -0.002(12) -0.012(13)
C5 0.085(15) 0.072(14) 0.035(12) 0.004(9) -0.009(11) -0.020(12)
C6 0.052(11) 0.046(10) 0.035(10) 0.006(8) -0.001(9) -0.002(8)
C7 0.048(11) 0.042(10) 0.034(10) 0.000(8) 0.019(9) 0.000(8)
C8 0.048(11) 0.039(10) 0.052(11) -0.006(8) -0.005(9) 0.001(9)
C9 0.080(14) 0.045(12) 0.048(12) -0.008(9) -0.012(10) 0.003(10)
C10 0.063(13) 0.029(11) 0.076(15) 0.025(10) 0.006(11) 0.008(10)
C11 0.085(14) 0.033(11) 0.039(11) -0.019(8) 0.015(10) -0.015(10)
C12 0.054(11) 0.046(11) 0.031(10) -0.004(8) 0.004(8) -0.003(9)
C13 0.063(12) 0.056(12) 0.029(10) 0.002(8) -0.003(9) -0.018(10)
C14 0.039(10) 0.057(11) 0.044(11) 0.009(9) -0.006(9) -0.002(9)
C15 0.038(11) 0.103(17) 0.063(13) 0.022(12) 0.007(10) -0.026(11)
C16 0.082(14) 0.050(13) 0.081(14) -0.003(10) -0.015(12) -0.040(12)
C17 0.054(12) 0.061(13) 0.072(13) 0.033(10) -0.030(10) -0.033(10)
C18 0.043(10) 0.029(9) 0.052(11) 0.018(8) -0.025(9) -0.015(8)
C19 0.050(11) 0.044(11) 0.064(12) 0.002(9) 0.003(9) -0.015(9)
C20 0.075(14) 0.045(12) 0.080(14) 0.027(10) -0.032(11) -0.025(11)
C21 0.077(14) 0.074(14) 0.035(11) 0.003(10) -0.012(10) -0.032(12)
C22 0.060(12) 0.043(11) 0.054(12) 0.004(9) -0.013(10) -0.019(9)
C23 0.058(11) 0.030(9) 0.022(9) -0.008(7) 0.007(8) -0.013(8)
C24 0.039(10) 0.026(9) 0.070(13) -0.010(9) 0.002(9) 0.004(8)
C25 0.108(17) 0.079(15) 0.052(13) -0.008(11) -0.007(12) -0.056(13)
C26 0.050(13) 0.042(12) 0.107(17) -0.001(12) -0.005(13) 0.006(9)
C27 0.052(13) 0.070(14) 0.064(14) 0.006(10) -0.011(11) -0.018(11)
C28 0.044(11) 0.048(11) 0.056(11) -0.007(9) -0.007(9) -0.010(9)
C29 0.044(10) 0.043(11) 0.042(10) -0.001(8) -0.005(8) -0.013(9)
C30 0.071(14) 0.068(14) 0.058(12) 0.003(10) -0.021(10) -0.025(11)
C31 0.088(16) 0.064(14) 0.064(13) -0.013(11) -0.001(12) -0.033(13)
C32 0.062(14) 0.110(18) 0.046(12) -0.007(13) -0.010(10) -0.035(14)
C33 0.066(15) 0.087(17) 0.071(15) 0.013(12) -0.016(12) -0.024(13)
C34 0.057(12) 0.061(13) 0.051(12) -0.015(9) -0.001(10) -0.016(10)
C35 0.067(13) 0.058(13) 0.075(14) 0.010(11) -0.013(11) -0.028(10)
C36 0.069(12) 0.027(10) 0.068(13) 0.017(9) -0.002(10) -0.020(9)
C37 0.086(15) 0.070(13) 0.055(12) 0.001(10) 0.016(11) -0.031(12)
C38 0.095(15) 0.045(11) 0.062(13) 0.019(9) -0.011(11) -0.010(11)
C39 0.049(11) 0.032(10) 0.073(14) 0.016(9) 0.002(11) 0.000(8)
C40 0.074(13) 0.014(8) 0.033(10) 0.005(7) -0.008(9) -0.012(8)
C41 0.110(16) 0.051(12) 0.070(13) -0.015(10) 0.027(12) -0.064(13)
C42 0.053(12) 0.059(13) 0.081(13) -0.010(10) -0.004(10) -0.026(10)

loop_
_atom_type_symbol
_atom_type_description
_atom_type_scat_dispersion_real
_atom_type_scat_dispersion_imag
_atom_type_scat_source
C C 0.0033 0.0016 'International Tables Vol C Tables 4.2.6.8 and 6.1.1.4'
H H 0.0000 0.0000 'International Tables Vol C Tables 4.2.6.8 and 6.1.1.4'
Co Co 0.3494 0.9721 'International Tables Vol C Tables 4.2.6.8 and 6.1.1.4'
Ni Ni 0.3393 1.1124 'International Tables Vol C Tables 4.2.6.8 and 6.1.1.4'
P P 0.1023 0.0942 'International Tables Vol C Tables 4.2.6.8 and 6.1.1.4'

loop_
_geom_angle_atom_site_label_1
_geom_angle_atom_site_label_2
_geom_angle_atom_site_label_3
_geom_angle
_geom_angle_site_symmetry_1
_geom_angle_site_symmetry_3
_geom_angle_publ_flag
C14 Co1 C18 109.9(6) . . ?
C14 Co1 C21 139.0(7) . . ?
C18 Co1 C21 65.0(6) . . ?
C14 Co1 C15 40.4(6) . . ?
C18 Co1 C15 137.4(7) . . ?
C21 Co1 C15 114.2(7) . . ?
C14 Co1 C20 176.9(7) . . ?
C18 Co1 C20 67.1(6) . . ?
C21 Co1 C20 39.6(6) . . ?
C15 Co1 C20 141.5(7) . . ?
C14 Co1 C13 40.6(5) . . ?
C18 Co1 C13 110.7(6) . . ?
C21 Co1 C13 175.6(7) . . ?
C15 Co1 C13 68.3(6) . . ?
C20 Co1 C13 140.4(7) . . ?
C14 Co1 C19 137.7(7) . . ?
C18 Co1 C19 40.7(5) . . ?
C21 Co1 C19 66.5(6) . . ?
C15 Co1 C19 177.8(7) . . ?
C20 Co1 C19 40.3(5) . . ?
C13 Co1 C19 111.0(6) . . ?
C14 Co1 C22 110.8(6) . . ?
C18 Co1 C22 39.7(5) . . ?
C21 Co1 C22 37.9(5) . . ?
C15 Co1 C22 111.4(7) . . ?
C20 Co1 C22 66.5(6) . . ?
C13 Co1 C22 138.2(6) . . ?
C19 Co1 C22 67.7(6) . . ?
C14 Co1 C17 65.7(6) . . ?
C18 Co1 C17 140.2(6) . . ?
C21 Co1 C17 145.1(7) . . ?
C15 Co1 C17 66.4(6) . . ?
C20 Co1 C17 116.9(7) . . ?
C13 Co1 C17 38.9(5) . . ?
C19 Co1 C17 114.4(6) . . ?
C22 Co1 C17 176.5(6) . . ?
C14 Co1 C16 65.9(7) . . ?
C18 Co1 C16 175.8(6) . . ?
C21 Co1 C16 117.5(7) . . ?
C15 Co1 C16 39.0(6) . . ?
C20 Co1 C16 117.1(7) . . ?
C13 Co1 C16 66.7(6) . . ?
C19 Co1 C16 142.9(7) . . ?
C22 Co1 C16 140.1(7) . . ?
C17 Co1 C16 39.6(5) . . ?
C35 Ni1 C36 38.2(5) . . ?
C35 Ni1 C39 97.5(7) . . ?
C36 Ni1 C39 83.3(6) . . ?
C35 Ni1 C40 80.8(6) . . ?
C36 Ni1 C40 90.0(6) . . ?
C39 Ni1 C40 36.5(5) . . ?
C35 Ni1 P7 106.1(5) . . ?
C36 Ni1 P7 142.9(5) . . ?
C39 Ni1 P7 119.6(5) . . ?
C40 Ni1 P7 93.6(4) . . ?
C35 Ni1 P5 121.1(5) . . ?
C36 Ni1 P5 92.1(5) . . ?
C39 Ni1 P5 107.2(5) . . ?
C40 Ni1 P5 143.0(5) . . ?
P7 Ni1 P5 106.28(18) . . ?
C13 P5 C1 102.3(7) . . ?
C13 P5 C7 98.0(7) . . ?
C1 P5 C7 99.2(7) . . ?
C13 P5 Ni1 120.8(5) . . ?
C1 P5 Ni1 116.8(5) . . ?
C7 P5 Ni1 116.0(6) . . ?
C23 P7 C29 99.8(7) . . ?
C23 P7 C18 99.6(7) . . ?
C29 P7 C18 99.4(7) . . ?
C23 P7 Ni1 113.2(5) . . ?
C29 P7 Ni1 118.2(5) . . ?
C18 P7 Ni1 122.8(5) . . ?
C6 C1 C2 114.7(14) . . ?
C6 C1 P5 124.0(12) . . ?
C2 C1 P5 120.8(12) . . ?
C3 C2 C1 119.9(16) . . ?
C3 C2 H2 120.0 . . ?
C1 C2 H2 120.0 . . ?
C4 C3 C2 122.9(18) . . ?
C4 C3 H3 118.6 . . ?
C2 C3 H3 118.6 . . ?
C3 C4 C5 118.0(17) . . ?
C3 C4 H4 121.0 . . ?
C5 C4 H4 121.0 . . ?
C6 C5 C4 119.4(17) . . ?
C6 C5 H5 120.3 . . ?
C4 C5 H5 120.3 . . ?
C1 C6 C5 125.0(16) . . ?
C1 C6 H6 117.5 . . ?
C5 C6 H6 117.5 . . ?
C12 C7 C8 120.1(14) . . ?
C12 C7 P5 124.1(13) . . ?
C8 C7 P5 115.6(12) . . ?
C9 C8 C7 120.4(15) . . ?
C9 C8 H8 119.8 . . ?
C7 C8 H8 119.8 . . ?
C10 C9 C8 118.3(17) . . ?
C10 C9 H9 120.9 . . ?
C8 C9 H9 120.9 . . ?
C9 C10 C11 122.7(16) . . ?
C9 C10 H10 118.6 . . ?
C11 C10 H10 118.6 . . ?
C10 C11 C12 120.1(15) . . ?
C10 C11 H11 120.0 . . ?
C12 C11 H11 120.0 . . ?
C7 C12 C11 118.4(15) . . ?
C7 C12 H12 120.8 . . ?
C11 C12 H12 120.8 . . ?
C17 C13 C14 105.0(15) . . ?
C17 C13 P5 128.5(13) . . ?
C14 C13 P5 126.2(13) . . ?
C17 C13 Co1 71.3(9) . . ?
C14 C13 Co1 66.8(8) . . ?
P5 C13 Co1 121.9(8) . . ?
C15 C14 C13 111.0(15) . . ?
C15 C14 Co1 72.3(9) . . ?
C13 C14 Co1 72.6(8) . . ?
C15 C14 H14 124.5 . . ?
C13 C14 H14 124.5 . . ?
Co1 C14 H14 122.1 . . ?
C16 C15 C14 106.4(15) . . ?
C16 C15 Co1 72.5(9) . . ?
C14 C15 Co1 67.3(8) . . ?
C16 C15 H15 126.8 . . ?
C14 C15 H15 126.8 . . ?
Co1 C15 H15 125.0 . . ?
C15 C16 C17 107.7(15) . . ?
C15 C16 Co1 68.6(9) . . ?
C17 C16 Co1 69.4(9) . . ?
C15 C16 H16 126.2 . . ?
C17 C16 H16 126.2 . . ?
Co1 C16 H16 127.4 . . ?
C13 C17 C16 110.0(15) . . ?
C13 C17 Co1 69.8(9) . . ?
C16 C17 Co1 71.0(9) . . ?
C13 C17 H17 125.0 . . ?
C16 C17 H17 125.0 . . ?
Co1 C17 H17 125.8 . . ?
C22 C18 C19 109.0(13) . . ?
C22 C18 P7 128.7(12) . . ?
C19 C18 P7 121.9(12) . . ?
C22 C18 Co1 71.1(9) . . ?
C19 C18 Co1 70.4(8) . . ?
P7 C18 Co1 119.7(7) . . ?
C20 C19 C18 105.4(13) . . ?
C20 C19 Co1 69.5(8) . . ?
C18 C19 Co1 69.0(8) . . ?
C20 C19 H19 127.3 . . ?
C18 C19 H19 127.3 . . ?
Co1 C19 H19 125.8 . . ?
C21 C20 C19 106.7(15) . . ?
C21 C20 Co1 69.9(9) . . ?
C19 C20 Co1 70.2(8) . . ?
C21 C20 H20 126.6 . . ?
C19 C20 H20 126.6 . . ?
Co1 C20 H20 124.8 . . ?
C22 C21 C20 112.0(16) . . ?
C22 C21 Co1 72.0(9) . . ?
C20 C21 Co1 70.4(8) . . ?
C22 C21 H21 124.0 . . ?
C20 C21 H21 124.0 . . ?
Co1 C21 H21 125.2 . . ?
C21 C22 C18 106.8(15) . . ?
C21 C22 Co1 70.1(9) . . ?
C18 C22 Co1 69.2(8) . . ?
C21 C22 H22 126.6 . . ?
C18 C22 H22 126.6 . . ?
Co1 C22 H22 125.7 . . ?
C24 C23 C28 117.1(13) . . ?
C24 C23 P7 121.4(12) . . ?
C28 C23 P7 121.5(11) . . ?
C23 C24 C25 121.0(15) . . ?
C23 C24 H24 119.5 . . ?
C25 C24 H24 119.5 . . ?
C26 C25 C24 118.9(16) . . ?
C26 C25 H25 120.5 . . ?
C24 C25 H25 120.5 . . ?
C25 C26 C27 121.1(16) . . ?
C25 C26 H26 119.5 . . ?
C27 C26 H26 119.5 . . ?
C28 C27 C26 117.0(16) . . ?
C28 C27 H27 121.5 . . ?
C26 C27 H27 121.5 . . ?
C27 C28 C23 124.7(15) . . ?
C27 C28 H28 117.6 . . ?
C23 C28 H28 117.6 . . ?
C30 C29 C34 116.9(16) . . ?
C30 C29 P7 119.7(13) . . ?
C34 C29 P7 122.9(14) . . ?
C29 C30 C31 120.1(17) . . ?
C29 C30 H30 119.9 . . ?
C31 C30 H30 119.9 . . ?
C32 C31 C30 121.0(19) . . ?
C32 C31 H31 119.5 . . ?
C30 C31 H31 119.5 . . ?
C31 C32 C33 120(2) . . ?
C31 C32 H32 120.0 . . ?
C33 C32 H32 120.0 . . ?
C32 C33 C34 118.9(18) . . ?
C32 C33 H33 120.5 . . ?
C34 C33 H33 120.5 . . ?
C29 C34 C33 122.6(17) . . ?
C29 C34 H34 118.7 . . ?
C33 C34 H34 118.7 . . ?
C36 C35 C42 127.1(16) . . ?
C36 C35 Ni1 72.3(10) . . ?
C42 C35 Ni1 112.1(11) . . ?
C36 C35 H35 116.5 . . ?
C42 C35 H35 116.5 . . ?
Ni1 C35 H35 85.3 . . ?
C35 C36 C37 121.5(16) . . ?
C35 C36 Ni1 69.5(10) . . ?
C37 C36 Ni1 112.4(10) . . ?
C35 C36 H36 119.3 . . ?
C37 C36 H36 119.3 . . ?
Ni1 C36 H36 88.2 . . ?
C36 C37 C38 114.5(14) . . ?
C36 C37 H37A 108.6 . . ?
C38 C37 H37A 108.6 . . ?
C36 C37 H37B 108.6 . . ?
C38 C37 H37B 108.6 . . ?
H37A C37 H37B 107.6 . . ?
C37 C38 C39 112.0(13) . . ?
C37 C38 H38A 109.2 . . ?
C39 C38 H38A 109.2 . . ?
C37 C38 H38B 109.2 . . ?
C39 C38 H38B 109.2 . . ?
H38A C38 H38B 107.9 . . ?
C40 C39 C38 123.3(16) . . ?
C40 C39 Ni1 71.8(8) . . ?
C38 C39 Ni1 108.5(9) . . ?
C40 C39 H39 118.3 . . ?
C38 C39 H39 118.3 . . ?
Ni1 C39 H39 89.7 . . ?
C39 C40 C41 125.3(16) . . ?
C39 C40 Ni1 71.7(9) . . ?
C41 C40 Ni1 112.7(10) . . ?
C39 C40 H40 117.3 . . ?
C41 C40 H40 117.3 . . ?
Ni1 C40 H40 85.5 . . ?
C40 C41 C42 112.9(13) . . ?
C40 C41 H41A 109.0 . . ?
C42 C41 H41A 109.0 . . ?
C40 C41 H41B 109.0 . . ?
C42 C41 H41B 109.0 . . ?
H41A C41 H41B 107.8 . . ?
C35 C42 C41 112.0(14) . . ?
C35 C42 H42A 109.2 . . ?
C41 C42 H42A 109.2 . . ?
C35 C42 H42B 109.2 . . ?
C41 C42 H42B 109.2 . . ?
H42A C42 H42B 107.9 . . ?

loop_
_geom_bond_atom_site_label_1
_geom_bond_atom_site_label_2
_geom_bond_distance
_geom_bond_site_symmetry_2
_geom_bond_publ_flag
Co1 C14 2.037(14) . ?
Co1 C18 2.097(14) . ?
Co1 C21 2.100(15) . ?
Co1 C15 2.104(16) . ?
Co1 C20 2.107(15) . ?
Co1 C13 2.115(14) . ?
Co1 C19 2.117(15) . ?
Co1 C22 2.123(15) . ?
Co1 C17 2.135(17) . ?
Co1 C16 2.155(16) . ?
Ni1 C35 2.096(17) . ?
Ni1 C36 2.132(15) . ?
Ni1 C39 2.134(14) . ?
Ni1 C40 2.136(13) . ?
Ni1 P7 2.187(5) . ?
Ni1 P5 2.192(5) . ?
P5 C13 1.790(17) . ?
P5 C1 1.836(15) . ?
P5 C7 1.887(14) . ?
P7 C23 1.821(14) . ?
P7 C29 1.844(16) . ?
P7 C18 1.845(14) . ?
C1 C6 1.364(18) . ?
C1 C2 1.406(19) . ?
C2 C3 1.405(19) . ?
C2 H2 0.9300 . ?
C3 C4 1.33(2) . ?
C3 H3 0.9300 . ?
C4 C5 1.38(2) . ?
C4 H4 0.9300 . ?
C5 C6 1.368(18) . ?
C5 H5 0.9300 . ?
C6 H6 0.9300 . ?
C7 C12 1.343(19) . ?
C7 C8 1.392(19) . ?
C8 C9 1.380(18) . ?
C8 H8 0.9300 . ?
C9 C10 1.31(2) . ?
C9 H9 0.9300 . ?
C10 C11 1.36(2) . ?
C10 H10 0.9300 . ?
C11 C12 1.387(18) . ?
C11 H11 0.9300 . ?
C12 H12 0.9300 . ?
C13 C17 1.41(2) . ?
C13 C14 1.441(18) . ?
C14 C15 1.43(2) . ?
C14 H14 0.9300 . ?
C15 C16 1.42(2) . ?
C15 H15 0.9300 . ?
C16 C17 1.45(2) . ?
C16 H16 0.9300 . ?
C17 H17 0.9300 . ?
C18 C22 1.434(18) . ?
C18 C19 1.465(17) . ?
C19 C20 1.454(19) . ?
C19 H19 0.9300 . ?
C20 C21 1.43(2) . ?
C20 H20 0.9300 . ?
C21 C22 1.37(2) . ?
C21 H21 0.9300 . ?
C22 H22 0.9300 . ?
C23 C24 1.356(17) . ?
C23 C28 1.376(18) . ?
C24 C25 1.43(2) . ?
C24 H24 0.9300 . ?
C25 C26 1.37(2) . ?
C25 H25 0.9300 . ?
C26 C27 1.38(2) . ?
C26 H26 0.9300 . ?
C27 C28 1.373(19) . ?
C27 H27 0.9300 . ?
C28 H28 0.9300 . ?
C29 C30 1.34(2) . ?
C29 C34 1.370(19) . ?
C30 C31 1.41(2) . ?
C30 H30 0.9300 . ?
C31 C32 1.33(2) . ?
C31 H31 0.9300 . ?
C32 C33 1.33(2) . ?
C32 H32 0.9300 . ?
C33 C34 1.38(2) . ?
C33 H33 0.9300 . ?
C34 H34 0.9300 . ?
C35 C36 1.385(19) . ?
C35 C42 1.47(2) . ?
C35 H35 0.9300 . ?
C36 C37 1.483(19) . ?
C36 H36 0.9300 . ?
C37 C38 1.54(2) . ?
C37 H37A 0.9700 . ?
C37 H37B 0.9700 . ?
C38 C39 1.551(19) . ?
C38 H38A 0.9700 . ?
C38 H38B 0.9700 . ?
C39 C40 1.338(18) . ?
C39 H39 0.9300 . ?
C40 C41 1.49(2) . ?
C40 H40 0.9300 . ?
C41 C42 1.52(2) . ?
C41 H41A 0.9700 . ?
C41 H41B 0.9700 . ?
C42 H42A 0.9700 . ?
C42 H42B 0.9700 . ?

loop_
_geom_torsion_atom_site_label_1
_geom_torsion_atom_site_label_2
_geom_torsion_atom_site_label_3
_geom_torsion_atom_site_label_4
_geom_torsion
_geom_torsion_site_symmetry_1
_geom_torsion_site_symmetry_2
_geom_torsion_site_symmetry_3
_geom_torsion_site_symmetry_4
_geom_torsion_publ_flag
C35 Ni1 P5 C13 141.6(8) . . . . ?
C36 Ni1 P5 C13 168.1(7) . . . . ?
C39 Ni1 P5 C13 -108.2(8) . . . . ?
C40 Ni1 P5 C13 -99.0(9) . . . . ?
P7 Ni1 P5 C13 20.7(6) . . . . ?
C35 Ni1 P5 C1 -93.0(8) . . . . ?
C36 Ni1 P5 C1 -66.5(7) . . . . ?
C39 Ni1 P5 C1 17.1(8) . . . . ?
C40 Ni1 P5 C1 26.3(10) . . . . ?
P7 Ni1 P5 C1 146.1(6) . . . . ?
C35 Ni1 P5 C7 23.5(8) . . . . ?
C36 Ni1 P5 C7 50.0(7) . . . . ?
C39 Ni1 P5 C7 133.6(7) . . . . ?
C40 Ni1 P5 C7 142.8(9) . . . . ?
P7 Ni1 P5 C7 -97.4(5) . . . . ?
C35 Ni1 P7 C23 130.1(7) . . . . ?
C36 Ni1 P7 C23 143.4(9) . . . . ?
C39 Ni1 P7 C23 21.5(8) . . . . ?
C40 Ni1 P7 C23 48.6(7) . . . . ?
P5 Ni1 P7 C23 -99.8(6) . . . . ?
C35 Ni1 P7 C29 14.0(8) . . . . ?
C36 Ni1 P7 C29 27.3(10) . . . . ?
C39 Ni1 P7 C29 -94.7(8) . . . . ?
C40 Ni1 P7 C29 -67.5(8) . . . . ?
P5 Ni1 P7 C29 144.1(6) . . . . ?
C35 Ni1 P7 C18 -110.4(7) . . . . ?
C36 Ni1 P7 C18 -97.1(9) . . . . ?
C39 Ni1 P7 C18 141.0(8) . . . . ?
C40 Ni1 P7 C18 168.1(7) . . . . ?
P5 Ni1 P7 C18 19.7(6) . . . . ?
C13 P5 C1 C6 -150.7(13) . . . . ?
C7 P5 C1 C6 -50.3(14) . . . . ?
Ni1 P5 C1 C6 75.2(13) . . . . ?
C13 P5 C1 C2 37.2(14) . . . . ?
C7 P5 C1 C2 137.6(13) . . . . ?
Ni1 P5 C1 C2 -96.9(13) . . . . ?
C6 C1 C2 C3 0(2) . . . . ?
P5 C1 C2 C3 172.3(12) . . . . ?
C1 C2 C3 C4 3(3) . . . . ?
C2 C3 C4 C5 -4(3) . . . . ?
C3 C4 C5 C6 2(3) . . . . ?
C2 C1 C6 C5 -1(2) . . . . ?
P5 C1 C6 C5 -173.9(13) . . . . ?
C4 C5 C6 C1 1(3) . . . . ?
C13 P5 C7 C12 75.4(15) . . . . ?
C1 P5 C7 C12 -28.5(15) . . . . ?
Ni1 P5 C7 C12 -154.5(12) . . . . ?
C13 P5 C7 C8 -109.9(12) . . . . ?
C1 P5 C7 C8 146.1(12) . . . . ?
Ni1 P5 C7 C8 20.1(13) . . . . ?
C12 C7 C8 C9 -5(2) . . . . ?
P5 C7 C8 C9 -179.4(12) . . . . ?
C7 C8 C9 C10 3(3) . . . . ?
C8 C9 C10 C11 0(3) . . . . ?
C9 C10 C11 C12 -1(3) . . . . ?
C8 C7 C12 C11 3(2) . . . . ?
P5 C7 C12 C11 177.7(11) . . . . ?
C10 C11 C12 C7 -1(2) . . . . ?
C1 P5 C13 C17 95.1(14) . . . . ?
C7 P5 C13 C17 -6.2(16) . . . . ?
Ni1 P5 C13 C17 -133.1(12) . . . . ?
C1 P5 C13 C14 -90.9(13) . . . . ?
C7 P5 C13 C14 167.7(13) . . . . ?
Ni1 P5 C13 C14 40.9(15) . . . . ?
C1 P5 C13 Co1 -174.1(8) . . . . ?
C7 P5 C13 Co1 84.6(10) . . . . ?
Ni1 P5 C13 Co1 -42.3(11) . . . . ?
C14 Co1 C13 C17 -116.3(14) . . . . ?
C18 Co1 C13 C17 147.0(10) . . . . ?
C21 Co1 C13 C17 156(8) . . . . ?
C15 Co1 C13 C17 -78.9(10) . . . . ?
C20 Co1 C13 C17 68.3(14) . . . . ?
C19 Co1 C13 C17 103.3(10) . . . . ?
C22 Co1 C13 C17 -177.1(10) . . . . ?
C16 Co1 C13 C17 -36.6(9) . . . . ?
C18 Co1 C13 C14 -96.7(10) . . . . ?
C21 Co1 C13 C14 -87(9) . . . . ?
C15 Co1 C13 C14 37.4(10) . . . . ?
C20 Co1 C13 C14 -175.4(11) . . . . ?
C19 Co1 C13 C14 -140.4(10) . . . . ?
C22 Co1 C13 C14 -60.9(14) . . . . ?
C17 Co1 C13 C14 116.3(14) . . . . ?
C16 Co1 C13 C14 79.6(10) . . . . ?
C14 Co1 C13 P5 119.4(15) . . . . ?
C18 Co1 C13 P5 22.7(11) . . . . ?
C21 Co1 C13 P5 32(9) . . . . ?
C15 Co1 C13 P5 156.7(13) . . . . ?
C20 Co1 C13 P5 -56.0(15) . . . . ?
C19 Co1 C13 P5 -21.0(11) . . . . ?
C22 Co1 C13 P5 58.5(14) . . . . ?
C17 Co1 C13 P5 -124.4(15) . . . . ?
C16 Co1 C13 P5 -161.0(12) . . . . ?
C17 C13 C14 C15 -1.0(17) . . . . ?
P5 C13 C14 C15 -176.1(11) . . . . ?
Co1 C13 C14 C15 -62.6(11) . . . . ?
C17 C13 C14 Co1 61.6(10) . . . . ?
P5 C13 C14 Co1 -113.5(12) . . . . ?
C18 Co1 C14 C15 -141.4(11) . . . . ?
C21 Co1 C14 C15 -67.1(15) . . . . ?
C20 Co1 C14 C15 -130(13) . . . . ?
C13 Co1 C14 C15 119.6(15) . . . . ?
C19 Co1 C14 C15 -178.3(10) . . . . ?
C22 Co1 C14 C15 -98.9(11) . . . . ?
C17 Co1 C14 C15 81.5(11) . . . . ?
C16 Co1 C14 C15 37.9(10) . . . . ?
C18 Co1 C14 C13 99.0(10) . . . . ?
C21 Co1 C14 C13 173.3(11) . . . . ?
C15 Co1 C14 C13 -119.6(15) . . . . ?
C20 Co1 C14 C13 110(13) . . . . ?
C19 Co1 C14 C13 62.2(13) . . . . ?
C22 Co1 C14 C13 141.5(10) . . . . ?
C17 Co1 C14 C13 -38.1(9) . . . . ?
C16 Co1 C14 C13 -81.7(10) . . . . ?
C13 C14 C15 C16 0.4(18) . . . . ?
Co1 C14 C15 C16 -62.4(11) . . . . ?
C13 C14 C15 Co1 62.8(10) . . . . ?
C14 Co1 C15 C16 116.9(14) . . . . ?
C18 Co1 C15 C16 176.9(10) . . . . ?
C21 Co1 C15 C16 -104.5(11) . . . . ?
C20 Co1 C15 C16 -66.9(15) . . . . ?
C13 Co1 C15 C16 79.4(10) . . . . ?
C19 Co1 C15 C16 149(16) . . . . ?
C22 Co1 C15 C16 -145.7(10) . . . . ?
C17 Co1 C15 C16 37.2(9) . . . . ?
C18 Co1 C15 C14 59.9(13) . . . . ?
C21 Co1 C15 C14 138.6(10) . . . . ?
C20 Co1 C15 C14 176.2(11) . . . . ?
C13 Co1 C15 C14 -37.5(9) . . . . ?
C19 Co1 C15 C14 32(17) . . . . ?
C22 Co1 C15 C14 97.4(10) . . . . ?
C17 Co1 C15 C14 -79.7(10) . . . . ?
C16 Co1 C15 C14 -116.9(14) . . . . ?
C14 C15 C16 C17 0.4(19) . . . . ?
Co1 C15 C16 C17 -58.6(11) . . . . ?
C14 C15 C16 Co1 59.0(11) . . . . ?
C14 Co1 C16 C15 -39.3(9) . . . . ?
C18 Co1 C16 C15 -30(10) . . . . ?
C21 Co1 C16 C15 95.2(11) . . . . ?
C20 Co1 C16 C15 140.0(11) . . . . ?
C13 Co1 C16 C15 -83.7(10) . . . . ?
C19 Co1 C16 C15 -178.1(10) . . . . ?
C22 Co1 C16 C15 54.9(14) . . . . ?
C17 Co1 C16 C15 -119.7(14) . . . . ?
C14 Co1 C16 C17 80.4(10) . . . . ?
C18 Co1 C16 C17 89(9) . . . . ?
C21 Co1 C16 C17 -145.2(10) . . . . ?
C15 Co1 C16 C17 119.7(14) . . . . ?
C20 Co1 C16 C17 -100.3(11) . . . . ?
C13 Co1 C16 C17 36.0(9) . . . . ?
C19 Co1 C16 C17 -58.4(14) . . . . ?
C22 Co1 C16 C17 174.6(10) . . . . ?
C14 C13 C17 C16 1.2(17) . . . . ?
P5 C13 C17 C16 176.2(11) . . . . ?
Co1 C13 C17 C16 59.8(11) . . . . ?
C14 C13 C17 Co1 -58.6(9) . . . . ?
P5 C13 C17 Co1 116.4(13) . . . . ?
C15 C16 C17 C13 -1.0(19) . . . . ?
Co1 C16 C17 C13 -59.1(11) . . . . ?
C15 C16 C17 Co1 58.1(11) . . . . ?
C14 Co1 C17 C13 39.8(9) . . . . ?
C18 Co1 C17 C13 -52.7(13) . . . . ?
C21 Co1 C17 C13 -177.0(11) . . . . ?
C15 Co1 C17 C13 84.2(10) . . . . ?
C20 Co1 C17 C13 -138.4(10) . . . . ?
C19 Co1 C17 C13 -93.6(10) . . . . ?
C22 Co1 C17 C13 34(12) . . . . ?
C16 Co1 C17 C13 120.8(14) . . . . ?
C14 Co1 C17 C16 -81.0(10) . . . . ?
C18 Co1 C17 C16 -173.4(9) . . . . ?
C21 Co1 C17 C16 62.3(15) . . . . ?
C15 Co1 C17 C16 -36.6(9) . . . . ?
C20 Co1 C17 C16 100.8(11) . . . . ?
C13 Co1 C17 C16 -120.8(14) . . . . ?
C19 Co1 C17 C16 145.7(10) . . . . ?
C22 Co1 C17 C16 -87(11) . . . . ?
C23 P7 C18 C22 -1.7(15) . . . . ?
C29 P7 C18 C22 100.0(14) . . . . ?
Ni1 P7 C18 C22 -127.5(12) . . . . ?
C23 P7 C18 C19 171.3(12) . . . . ?
C29 P7 C18 C19 -87.0(12) . . . . ?
Ni1 P7 C18 C19 45.5(13) . . . . ?
C23 P7 C18 Co1 87.1(9) . . . . ?
C29 P7 C18 Co1 -171.2(8) . . . . ?
Ni1 P7 C18 Co1 -38.7(10) . . . . ?
C14 Co1 C18 C22 99.0(9) . . . . ?
C21 Co1 C18 C22 -36.8(8) . . . . ?
C15 Co1 C18 C22 62.4(12) . . . . ?
C20 Co1 C18 C22 -80.3(9) . . . . ?
C13 Co1 C18 C22 142.4(9) . . . . ?
C19 Co1 C18 C22 -119.2(12) . . . . ?
C17 Co1 C18 C22 174.6(10) . . . . ?
C16 Co1 C18 C22 90(9) . . . . ?
C14 Co1 C18 C19 -141.8(9) . . . . ?
C21 Co1 C18 C19 82.4(9) . . . . ?
C15 Co1 C18 C19 -178.4(10) . . . . ?
C20 Co1 C18 C19 38.9(8) . . . . ?
C13 Co1 C18 C19 -98.4(9) . . . . ?
C22 Co1 C18 C19 119.2(12) . . . . ?
C17 Co1 C18 C19 -66.2(12) . . . . ?
C16 Co1 C18 C19 -150(9) . . . . ?
C14 Co1 C18 P7 -25.5(11) . . . . ?
C21 Co1 C18 P7 -161.3(12) . . . . ?
C15 Co1 C18 P7 -62.1(13) . . . . ?
C20 Co1 C18 P7 155.2(12) . . . . ?
C13 Co1 C18 P7 17.9(10) . . . . ?
C19 Co1 C18 P7 116.3(13) . . . . ?
C22 Co1 C18 P7 -124.5(13) . . . . ?
C17 Co1 C18 P7 50.1(13) . . . . ?
C16 Co1 C18 P7 -34(10) . . . . ?
C22 C18 C19 C20 0.5(16) . . . . ?
P7 C18 C19 C20 -173.7(10) . . . . ?
Co1 C18 C19 C20 -60.3(10) . . . . ?
C22 C18 C19 Co1 60.9(10) . . . . ?
P7 C18 C19 Co1 -113.4(10) . . . . ?
C14 Co1 C19 C20 176.4(10) . . . . ?
C18 Co1 C19 C20 116.6(13) . . . . ?
C21 Co1 C19 C20 38.2(9) . . . . ?
C15 Co1 C19 C20 146(16) . . . . ?
C13 Co1 C19 C20 -145.6(10) . . . . ?
C22 Co1 C19 C20 79.5(10) . . . . ?
C17 Co1 C19 C20 -103.4(11) . . . . ?
C16 Co1 C19 C20 -66.9(14) . . . . ?
C14 Co1 C19 C18 59.8(12) . . . . ?
C21 Co1 C19 C18 -78.4(9) . . . . ?
C15 Co1 C19 C18 29(16) . . . . ?
C20 Co1 C19 C18 -116.6(13) . . . . ?
C13 Co1 C19 C18 97.8(9) . . . . ?
C22 Co1 C19 C18 -37.1(8) . . . . ?
C17 Co1 C19 C18 140.0(9) . . . . ?
C16 Co1 C19 C18 176.6(10) . . . . ?
C18 C19 C20 C21 -0.8(16) . . . . ?
Co1 C19 C20 C21 -60.7(10) . . . . ?
C18 C19 C20 Co1 60.0(10) . . . . ?
C14 Co1 C20 C21 66(13) . . . . ?
C18 Co1 C20 C21 77.9(11) . . . . ?
C15 Co1 C20 C21 -60.8(15) . . . . ?
C13 Co1 C20 C21 173.2(11) . . . . ?
C19 Co1 C20 C21 117.2(14) . . . . ?
C22 Co1 C20 C21 34.5(10) . . . . ?
C17 Co1 C20 C21 -146.0(10) . . . . ?
C16 Co1 C20 C21 -101.3(11) . . . . ?
C14 Co1 C20 C19 -51(13) . . . . ?
C18 Co1 C20 C19 -39.3(9) . . . . ?
C21 Co1 C20 C19 -117.2(14) . . . . ?
C15 Co1 C20 C19 -178.0(11) . . . . ?
C13 Co1 C20 C19 56.0(14) . . . . ?
C22 Co1 C20 C19 -82.7(10) . . . . ?
C17 Co1 C20 C19 96.8(10) . . . . ?
C16 Co1 C20 C19 141.5(10) . . . . ?
C19 C20 C21 C22 0.8(18) . . . . ?
Co1 C20 C21 C22 -60.1(11) . . . . ?
C19 C20 C21 Co1 60.9(10) . . . . ?
C14 Co1 C21 C22 -53.4(15) . . . . ?
C18 Co1 C21 C22 38.6(9) . . . . ?
C15 Co1 C21 C22 -94.3(12) . . . . ?
C20 Co1 C21 C22 122.3(15) . . . . ?
C13 Co1 C21 C22 29(9) . . . . ?
C19 Co1 C21 C22 83.4(11) . . . . ?
C17 Co1 C21 C22 -177.1(11) . . . . ?
C16 Co1 C21 C22 -137.6(11) . . . . ?
C14 Co1 C21 C20 -175.7(11) . . . . ?
C18 Co1 C21 C20 -83.7(10) . . . . ?
C15 Co1 C21 C20 143.5(11) . . . . ?
C13 Co1 C21 C20 -93(9) . . . . ?
C19 Co1 C21 C20 -38.8(9) . . . . ?
C22 Co1 C21 C20 -122.3(15) . . . . ?
C17 Co1 C21 C20 60.6(16) . . . . ?
C16 Co1 C21 C20 100.1(11) . . . . ?
C20 C21 C22 C18 -0.5(18) . . . . ?
Co1 C21 C22 C18 -59.7(10) . . . . ?
C20 C21 C22 Co1 59.2(11) . . . . ?
C19 C18 C22 C21 -0.1(17) . . . . ?
P7 C18 C22 C21 173.7(11) . . . . ?
Co1 C18 C22 C21 60.3(10) . . . . ?
C19 C18 C22 Co1 -60.4(10) . . . . ?
P7 C18 C22 Co1 113.4(12) . . . . ?
C14 Co1 C22 C21 145.7(11) . . . . ?
C18 Co1 C22 C21 -117.8(14) . . . . ?
C15 Co1 C22 C21 102.3(11) . . . . ?
C20 Co1 C22 C21 -36.0(10) . . . . ?
C13 Co1 C22 C21 -176.8(10) . . . . ?
C19 Co1 C22 C21 -79.9(11) . . . . ?
C17 Co1 C22 C21 152(11) . . . . ?
C16 Co1 C22 C21 68.7(14) . . . . ?
C14 Co1 C22 C18 -96.4(9) . . . . ?
C21 Co1 C22 C18 117.8(14) . . . . ?
C15 Co1 C22 C18 -139.9(9) . . . . ?
C20 Co1 C22 C18 81.8(9) . . . . ?
C13 Co1 C22 C18 -59.0(13) . . . . ?
C19 Co1 C22 C18 38.0(8) . . . . ?
C17 Co1 C22 C18 -91(11) . . . . ?
C16 Co1 C22 C18 -173.4(9) . . . . ?
C29 P7 C23 C24 -32.8(14) . . . . ?
C18 P7 C23 C24 68.6(14) . . . . ?
Ni1 P7 C23 C24 -159.4(11) . . . . ?
C29 P7 C23 C28 146.4(13) . . . . ?
C18 P7 C23 C28 -112.3(13) . . . . ?
Ni1 P7 C23 C28 19.8(14) . . . . ?
C28 C23 C24 C25 -3(2) . . . . ?
P7 C23 C24 C25 176.6(12) . . . . ?
C23 C24 C25 C26 1(2) . . . . ?
C24 C25 C26 C27 4(3) . . . . ?
C25 C26 C27 C28 -6(3) . . . . ?
C26 C27 C28 C23 4(3) . . . . ?
C24 C23 C28 C27 0(2) . . . . ?
P7 C23 C28 C27 -179.1(13) . . . . ?
C23 P7 C29 C30 -51.7(14) . . . . ?
C18 P7 C29 C30 -153.3(13) . . . . ?
Ni1 P7 C29 C30 71.5(14) . . . . ?
C23 P7 C29 C34 136.6(13) . . . . ?
C18 P7 C29 C34 35.0(14) . . . . ?
Ni1 P7 C29 C34 -100.3(13) . . . . ?
C34 C29 C30 C31 -3(2) . . . . ?
P7 C29 C30 C31 -175.7(12) . . . . ?
C29 C30 C31 C32 3(3) . . . . ?
C30 C31 C32 C33 -4(3) . . . . ?
C31 C32 C33 C34 6(3) . . . . ?
C30 C29 C34 C33 5(2) . . . . ?
P7 C29 C34 C33 177.3(12) . . . . ?
C32 C33 C34 C29 -7(3) . . . . ?
C39 Ni1 C35 C36 -69.2(10) . . . . ?
C40 Ni1 C35 C36 -101.8(10) . . . . ?
P7 Ni1 C35 C36 167.0(8) . . . . ?
P5 Ni1 C35 C36 46.0(11) . . . . ?
C36 Ni1 C35 C42 123.6(17) . . . . ?
C39 Ni1 C35 C42 54.4(13) . . . . ?
C40 Ni1 C35 C42 21.8(12) . . . . ?
P7 Ni1 C35 C42 -69.4(13) . . . . ?
P5 Ni1 C35 C42 169.6(10) . . . . ?
C42 C35 C36 C37 0(3) . . . . ?
Ni1 C35 C36 C37 104.4(15) . . . . ?
C42 C35 C36 Ni1 -104.8(17) . . . . ?
C39 Ni1 C36 C35 111.1(11) . . . . ?
C40 Ni1 C36 C35 75.1(10) . . . . ?
P7 Ni1 C36 C35 -20.9(13) . . . . ?
P5 Ni1 C36 C35 -141.9(9) . . . . ?
C35 Ni1 C36 C37 -116.6(17) . . . . ?
C39 Ni1 C36 C37 -5.6(13) . . . . ?
C40 Ni1 C36 C37 -41.6(13) . . . . ?
P7 Ni1 C36 C37 -137.6(10) . . . . ?
P5 Ni1 C36 C37 101.5(12) . . . . ?
C35 C36 C37 C38 -91(2) . . . . ?
Ni1 C36 C37 C38 -12(2) . . . . ?
C36 C37 C38 C39 30(2) . . . . ?
C37 C38 C39 C40 47(2) . . . . ?
C37 C38 C39 Ni1 -32.7(17) . . . . ?
C35 Ni1 C39 C40 -63.5(11) . . . . ?
C36 Ni1 C39 C40 -99.1(11) . . . . ?
P7 Ni1 C39 C40 49.9(12) . . . . ?
P5 Ni1 C39 C40 170.7(9) . . . . ?
C35 Ni1 C39 C38 56.5(13) . . . . ?
C36 Ni1 C39 C38 20.9(12) . . . . ?
C40 Ni1 C39 C38 120.0(17) . . . . ?
P7 Ni1 C39 C38 169.9(9) . . . . ?
P5 Ni1 C39 C38 -69.3(12) . . . . ?
C38 C39 C40 C41 5(2) . . . . ?
Ni1 C39 C40 C41 105.3(14) . . . . ?
C38 C39 C40 Ni1 -100.6(13) . . . . ?
C35 Ni1 C40 C39 116.0(11) . . . . ?
C36 Ni1 C40 C39 78.7(11) . . . . ?
P7 Ni1 C40 C39 -138.2(10) . . . . ?
P5 Ni1 C40 C39 -14.8(14) . . . . ?
C35 Ni1 C40 C41 -5.4(11) . . . . ?
C36 Ni1 C40 C41 -42.7(12) . . . . ?
C39 Ni1 C40 C41 -121.4(17) . . . . ?
P7 Ni1 C40 C41 100.3(11) . . . . ?
P5 Ni1 C40 C41 -136.2(9) . . . . ?
C39 C40 C41 C42 -94.4(18) . . . . ?
Ni1 C40 C41 C42 -11.3(17) . . . . ?
C36 C35 C42 C41 50(2) . . . . ?
Ni1 C35 C42 C41 -34.1(17) . . . . ?
C40 C41 C42 C35 30(2) . . . . ?
